data_7244768
loop_
_publ_author_name
'Yu, Yong-Hui'
'Huang, Sheng-Li'
'Yang, Guo-Yu'

_publ_section_title
;
 [Ru(N&#xA4E5;N&#xA4E5;N)2-Ce]-based Framework for Photocatalytic Sulfide
 Oxidation and Hydrogen Production
;
_journal_name_full CrystEngComm
_journal_paper_doi 10.1039/D2CE00397J
_journal_year 2022
_chemical_formula_sum 'C44 H28 Ce N10 O16 Ru'
_chemical_formula_weight 1193.95
_space_group_crystal_system triclinic
_space_group_IT_number 2
_space_group_name_Hall '-P 1'
_space_group_name_H-M_alt 'P -1'
_atom_sites_solution_hydrogens geom
_audit_creation_method SHELXL-2018/3
_audit_update_record
;
2022-03-19 deposited with the CCDC.	2022-04-04 downloaded from the CCDC.
;
_cell_angle_alpha 107.623(6)
_cell_angle_beta 105.164(6)
_cell_angle_gamma 95.164(6)
_cell_formula_units_Z 2
_cell_length_a 12.978(2)
_cell_length_b 14.050(3)
_cell_length_c 16.307(3)
_cell_measurement_reflns_used 5425
_cell_measurement_temperature 296(2)
_cell_measurement_theta_max 25.86
_cell_measurement_theta_min 2.39
_cell_volume 2688.5(9)
_computing_structure_refinement 'SHELXL-2018/3 (Sheldrick, 2018)'
_computing_structure_solution 'SHELXT 2014/5 (Sheldrick, 2014)'
_diffrn_ambient_temperature 296(2)
_diffrn_measured_fraction_theta_full 0.995
_diffrn_measured_fraction_theta_max 0.964
_diffrn_measurement_device_type 'CCD area detector'
_diffrn_radiation_type MoK\a
_diffrn_radiation_wavelength 0.71073
_diffrn_reflns_av_R_equivalents 0.0629
_diffrn_reflns_av_unetI/netI 0.1021
_diffrn_reflns_Laue_measured_fraction_full 0.995
_diffrn_reflns_Laue_measured_fraction_max 0.964
_diffrn_reflns_limit_h_max 18
_diffrn_reflns_limit_h_min -18
_diffrn_reflns_limit_k_max 19
_diffrn_reflns_limit_k_min -19
_diffrn_reflns_limit_l_max 22
_diffrn_reflns_limit_l_min -22
_diffrn_reflns_number 36544
_diffrn_reflns_point_group_measured_fraction_full 0.995
_diffrn_reflns_point_group_measured_fraction_max 0.964
_diffrn_reflns_theta_full 25.242
_diffrn_reflns_theta_max 30.157
_diffrn_reflns_theta_min 1.801
_exptl_absorpt_coefficient_mu 1.189
_exptl_crystal_density_diffrn 1.475
_exptl_crystal_description block
_exptl_crystal_F_000 1184
_refine_diff_density_max 4.570
_refine_diff_density_min -4.215
_refine_diff_density_rms 0.195
_refine_ls_extinction_method none
_refine_ls_goodness_of_fit_ref 1.068
_refine_ls_hydrogen_treatment constr
_refine_ls_matrix_type full
_refine_ls_number_parameters 637
_refine_ls_number_reflns 15335
_refine_ls_number_restraints 38
_refine_ls_restrained_S_all 1.083
_refine_ls_R_factor_all 0.1117
_refine_ls_R_factor_gt 0.0712
_refine_ls_shift/su_max 0.011
_refine_ls_shift/su_mean 0.000
_refine_ls_structure_factor_coef Fsqd
_refine_ls_weighting_details 'w=1/[\s^2^(Fo^2^)+(0.1253P)^2^+1.1020P] where P=(Fo^2^+2Fc^2^)/3'
_refine_ls_weighting_scheme calc
_refine_ls_wR_factor_gt 0.2057
_refine_ls_wR_factor_ref 0.2311
_reflns_Friedel_coverage 0.000
_reflns_number_gt 9567
_reflns_number_total 15335
_reflns_threshold_expression 'I > 2\s(I)'
_cod_data_source_file d2ce00397j2.cif
_cod_data_source_block yyh_sq
_cod_original_cell_volume 2688.6(8)
_cod_database_code 7244768
_shelx_shelxl_version_number 2018/3
_shelx_space_group_comment
;
The symmetry employed for this shelxl refinement is uniquely defined
by the following loop, which should always be used as a source of
symmetry information in preference to the above space-group names.
They are only intended as comments.
;

loop_
_space_group_symop_operation_xyz
'x, y, z'
'-x, -y, -z'

loop_
_atom_site_label
_atom_site_type_symbol
_atom_site_fract_x
_atom_site_fract_y
_atom_site_fract_z
_atom_site_U_iso_or_equiv
_atom_site_adp_type
_atom_site_occupancy
_atom_site_site_symmetry_order
_atom_site_calc_flag
_atom_site_refinement_flags_posn
_atom_site_refinement_flags_adp
_atom_site_refinement_flags_occupancy
_atom_site_disorder_assembly
_atom_site_disorder_group
Ru02 Ru 0.27433(4) 0.16608(4) 0.35359(3) 0.02144(13) Uani 1 1 d . . . . .
N5 N 0.1335(4) 0.0834(4) 0.2681(3) 0.0228(11) Uani 1 1 d . . . . .
O3 O -0.4982(3) -0.3144(4) -0.1573(3) 0.0353(12) Uani 1 1 d . . . . .
O4 O -0.5689(3) -0.1857(4) -0.0908(3) 0.0331(11) Uani 1 1 d . . . . .
O2 O 1.1354(4) 0.5122(4) 0.7650(3) 0.0405(13) Uani 1 1 d . . . . .
N2 N 0.4175(4) 0.2485(4) 0.4317(3) 0.0212(10) Uani 1 1 d . . . . .
O1 O 1.1257(4) 0.5980(4) 0.6712(3) 0.0395(13) Uani 1 1 d . . . . .
N6 N 0.1688(4) 0.2194(4) 0.4242(3) 0.0227(11) Uani 1 1 d . . . . .
N4 N 0.3229(4) 0.0772(4) 0.2497(3) 0.0240(11) Uani 1 1 d . . . . .
C28 C 0.0409(5) 0.1002(5) 0.2901(4) 0.0219(12) Uani 1 1 d . . . . .
C7 C 0.9652(4) 0.4840(5) 0.6523(4) 0.0225(12) Uani 1 1 d . . . . .
C41 C -0.3784(5) -0.1711(5) -0.0391(4) 0.0256(13) Uani 1 1 d . . . . .
C32 C 0.1307(5) 0.0183(5) 0.1869(4) 0.0238(13) Uani 1 1 d . . . . .
C16 C 0.2023(5) 0.3074(5) 0.2454(4) 0.0281(14) Uani 1 1 d . . . . .
H16 H 0.136409 0.262152 0.218207 0.034 Uiso 1 1 calc R U . . .
C1 C 1.0831(5) 0.5344(5) 0.6989(5) 0.0282(14) Uani 1 1 d . . . . .
C4 C 0.7476(5) 0.3915(5) 0.5662(4) 0.0235(13) Uani 1 1 d . . . . .
C26 C -0.0191(5) 0.1973(5) 0.4198(4) 0.0291(14) Uani 1 1 d . . . . .
H26 H -0.090966 0.165450 0.389171 0.035 Uiso 1 1 calc R U . . .
C27 C 0.0617(5) 0.1752(5) 0.3800(4) 0.0253(13) Uani 1 1 d . . . . .
C10 C 0.4582(5) 0.3291(5) 0.4150(4) 0.0231(13) Uani 1 1 d . . . . .
C37 C 0.4254(5) 0.0765(5) 0.2439(4) 0.0281(14) Uani 1 1 d . . . . .
H37 H 0.482740 0.120613 0.291540 0.034 Uiso 1 1 calc R U . . .
C11 C 0.5639(5) 0.3770(5) 0.4581(4) 0.0222(12) Uani 1 1 d . . . . .
H11 H 0.591268 0.432453 0.445181 0.027 Uiso 1 1 calc R U . . .
C9 C 0.4782(5) 0.2141(5) 0.4933(4) 0.0269(14) Uani 1 1 d . . . . .
N1 N 0.3210(4) 0.0838(4) 0.4385(4) 0.0268(12) Uani 1 1 d . . . . .
C29 C -0.0582(5) 0.0485(5) 0.2300(4) 0.0253(13) Uani 1 1 d . . . . .
H29 H -0.121326 0.057559 0.245999 0.030 Uiso 1 1 calc R U . . .
C23 C 0.1923(5) 0.2873(5) 0.5078(4) 0.0276(14) Uani 1 1 d . . . . .
H23 H 0.264248 0.319117 0.537706 0.033 Uiso 1 1 calc R U . . .
C43 C -0.2633(5) -0.0308(5) 0.0867(4) 0.0269(14) Uani 1 1 d . . . . .
H43 H -0.256385 0.030248 0.132420 0.032 Uiso 1 1 calc R U . . .
C6 C 0.9078(5) 0.5049(5) 0.5793(5) 0.0291(14) Uani 1 1 d . . . . .
H6 H 0.940559 0.551192 0.559181 0.035 Uiso 1 1 calc R U . . .
C22 C 0.2633(6) 0.0023(6) 0.4427(5) 0.0375(17) Uani 1 1 d . . . . .
H22 H 0.197287 -0.028190 0.398195 0.045 Uiso 1 1 calc R U . . .
C24 C 0.1163(5) 0.3126(5) 0.5519(4) 0.0298(14) Uani 1 1 d . . . . .
H24 H 0.136363 0.358412 0.610559 0.036 Uiso 1 1 calc R U . . .
C19 C 0.4585(6) 0.0880(6) 0.5730(5) 0.0399(18) Uani 1 1 d . . . . .
H19 H 0.525399 0.117532 0.616550 0.048 Uiso 1 1 calc R U . . .
C42 C -0.3653(5) -0.0797(5) 0.0278(4) 0.0275(14) Uani 1 1 d . . . . .
H42 H -0.425570 -0.050311 0.033687 0.033 Uiso 1 1 calc R U . . .
C15 C 0.2160(6) 0.3910(6) 0.2224(5) 0.0342(16) Uani 1 1 d . . . . .
H15 H 0.159113 0.402779 0.180515 0.041 Uiso 1 1 calc R U . . .
C3 C 0.8074(5) 0.3700(5) 0.6403(4) 0.0279(14) Uani 1 1 d . . . . .
H3 H 0.775041 0.324077 0.661009 0.033 Uiso 1 1 calc R U . . .
C12 C 0.6311(5) 0.3431(5) 0.5215(4) 0.0222(12) Uani 1 1 d . . . . .
C40 C -0.2853(5) -0.2109(5) -0.0496(5) 0.0324(15) Uani 1 1 d . . . . .
H40 H -0.292767 -0.271495 -0.096068 0.039 Uiso 1 1 calc R U . . .
C8 C 0.5844(5) 0.2619(5) 0.5399(4) 0.0264(13) Uani 1 1 d . . . . .
H8 H 0.625182 0.239569 0.584067 0.032 Uiso 1 1 calc R U . . .
C13 C 0.3959(5) 0.4399(5) 0.3237(4) 0.0270(14) Uani 1 1 d . . . . .
H13 H 0.462333 0.484275 0.351126 0.032 Uiso 1 1 calc R U . . .
C25 C 0.0085(5) 0.2671(6) 0.5054(5) 0.0329(15) Uani 1 1 d . . . . .
H25 H -0.045236 0.284003 0.532512 0.039 Uiso 1 1 calc R U . . .
C36 C 0.4477(5) 0.0137(6) 0.1709(5) 0.0325(15) Uani 1 1 d . . . . .
H36 H 0.518902 0.017426 0.168981 0.039 Uiso 1 1 calc R U . . .
C21 C 0.2974(6) -0.0385(6) 0.5100(6) 0.0426(19) Uani 1 1 d . . . . .
H21 H 0.254207 -0.094916 0.510125 0.051 Uiso 1 1 calc R U . . .
C5 C 0.8009(5) 0.4575(6) 0.5349(5) 0.0316(15) Uani 1 1 d . . . . .
H5 H 0.763702 0.469831 0.483184 0.038 Uiso 1 1 calc R U . . .
C20 C 0.3928(6) 0.0027(7) 0.5755(6) 0.046(2) Uani 1 1 d . . . . .
H20 H 0.415390 -0.024030 0.621545 0.055 Uiso 1 1 calc R U . . .
C35 C 0.3675(6) -0.0533(6) 0.1021(5) 0.0344(16) Uani 1 1 d . . . . .
H35 H 0.382992 -0.098671 0.053993 0.041 Uiso 1 1 calc R U . . .
C39 C -0.1838(5) -0.1622(6) 0.0073(5) 0.0377(18) Uani 1 1 d . . . . .
H39 H -0.123159 -0.189375 -0.001382 0.045 Uiso 1 1 calc R U . . .
Ce1 Ce 1.29545(3) 0.65380(3) 0.80157(2) 0.02409(12) Uani 1 1 d . . . . .
N3 N 0.2815(4) 0.2877(4) 0.3069(3) 0.0229(11) Uani 1 1 d . . . . .
C44 C -0.4894(5) -0.2280(5) -0.0999(4) 0.0273(14) Uani 1 1 d . . . . .
C2 C 0.9146(5) 0.4163(5) 0.6832(5) 0.0298(15) Uani 1 1 d . . . . .
H2 H 0.953539 0.402176 0.733414 0.036 Uiso 1 1 calc R U . . .
C18 C 0.4194(5) 0.1264(5) 0.5026(5) 0.0303(15) Uani 1 1 d . . . . .
C31 C 0.0322(5) -0.0319(5) 0.1239(4) 0.0253(13) Uani 1 1 d . . . . .
H31 H 0.030545 -0.075087 0.067446 0.030 Uiso 1 1 calc R U . . .
C38 C -0.1712(5) -0.0711(5) 0.0788(4) 0.0274(14) Uani 1 1 d . . . . .
C30 C -0.0642(5) -0.0191(5) 0.1433(4) 0.0253(13) Uani 1 1 d . . . . .
C34 C 0.2600(5) -0.0538(5) 0.1036(4) 0.0297(14) Uani 1 1 d . . . . .
H34 H 0.202601 -0.098119 0.056178 0.036 Uiso 1 1 calc R U . . .
C17 C 0.3785(4) 0.3544(5) 0.3460(4) 0.0217(12) Uani 1 1 d . . . . .
C33 C 0.2417(5) 0.0137(5) 0.1781(4) 0.0242(13) Uani 1 1 d . . . . .
C14 C 0.3143(6) 0.4603(6) 0.2602(5) 0.0362(16) Uani 1 1 d . . . . .
H14 H 0.324658 0.517449 0.243752 0.043 Uiso 1 1 calc R U . . .
O6 O 1.3412(7) 0.5164(6) 0.6685(5) 0.0825(15) Uani 1 1 d . U . . .
O10 O 1.2392(4) 0.8080(4) 0.7523(3) 0.0317(11) Uani 1 1 d . . . . .
O7 O 1.3650(5) 0.4751(4) 0.7886(3) 0.0453(13) Uani 1 1 d . . . . .
O8 O 1.3529(4) 0.7347(4) 0.6909(3) 0.0356(11) Uani 1 1 d . . . . .
O9 O 1.2963(4) 0.8658(5) 0.6607(5) 0.0587(18) Uani 1 1 d . . . . .
O5 O 1.4137(8) 0.3839(8) 0.6770(7) 0.113(2) Uani 1 1 d . U . . .
N8 N 1.2969(4) 0.8044(5) 0.7001(4) 0.0331(13) Uani 1 1 d . . . . .
N7 N 1.3737(5) 0.4551(6) 0.7108(4) 0.0487(13) Uani 1 1 d . U . . .
O14 O 1.3527(6) 0.6210(5) 0.9483(5) 0.0743(18) Uani 1 1 d D U . . .
O11 O 1.1863(4) 0.7399(5) 0.8975(4) 0.0558(17) Uani 1 1 d . . . . .
O12 O 1.0380(5) 0.7861(6) 0.9232(4) 0.077(2) Uani 1 1 d . . . . .
N9 N 1.0977(6) 0.7593(6) 0.8782(5) 0.055(2) Uani 1 1 d . U . . .
O13 O 1.0547(7) 0.7254(6) 0.8032(5) 0.0825(15) Uani 1 1 d . U . . .
N10 N 1.3831(9) 0.6751(8) 1.0279(6) 0.126(4) Uani 1 1 d D U . . .
O15 O 1.3292(8) 0.7438(7) 1.0537(6) 0.113(2) Uani 1 1 d D U . . .
O16 O 1.4483(10) 0.6561(9) 1.0913(7) 0.167(4) Uani 1 1 d D U . . .

loop_
_atom_site_aniso_label
_atom_site_aniso_U_11
_atom_site_aniso_U_22
_atom_site_aniso_U_33
_atom_site_aniso_U_23
_atom_site_aniso_U_13
_atom_site_aniso_U_12
Ru02 0.0106(2) 0.0265(3) 0.0192(3) 0.0015(2) 0.00055(18) -0.00217(18)
N5 0.013(2) 0.027(3) 0.021(3) 0.003(2) 0.0001(19) -0.002(2)
O3 0.016(2) 0.033(3) 0.035(3) -0.010(2) -0.0009(19) -0.0026(19)
O4 0.012(2) 0.038(3) 0.031(3) -0.007(2) -0.0005(18) -0.0007(19)
O2 0.021(2) 0.050(3) 0.041(3) 0.025(3) -0.013(2) -0.009(2)
N2 0.013(2) 0.028(3) 0.013(2) 0.000(2) -0.0004(18) -0.004(2)
O1 0.016(2) 0.052(3) 0.044(3) 0.024(3) -0.006(2) -0.010(2)
N6 0.016(2) 0.025(3) 0.021(3) 0.002(2) 0.0031(19) -0.001(2)
N4 0.015(2) 0.029(3) 0.020(3) 0.002(2) -0.0004(19) -0.003(2)
C28 0.014(3) 0.025(3) 0.017(3) -0.001(2) 0.000(2) -0.004(2)
C7 0.010(2) 0.023(3) 0.025(3) 0.000(2) -0.001(2) 0.000(2)
C41 0.017(3) 0.034(3) 0.020(3) 0.005(3) 0.001(2) 0.001(3)
C32 0.016(3) 0.029(3) 0.019(3) 0.001(3) 0.003(2) -0.001(2)
C16 0.016(3) 0.034(4) 0.024(3) 0.001(3) 0.000(2) 0.005(3)
C1 0.017(3) 0.025(3) 0.032(4) 0.000(3) 0.002(3) 0.004(2)
C4 0.014(3) 0.024(3) 0.024(3) 0.002(2) -0.001(2) 0.001(2)
C26 0.016(3) 0.032(3) 0.026(3) -0.005(3) 0.003(2) 0.003(3)
C27 0.020(3) 0.026(3) 0.021(3) 0.001(3) 0.003(2) -0.001(2)
C10 0.015(3) 0.027(3) 0.022(3) 0.002(3) 0.004(2) 0.005(2)
C37 0.014(3) 0.042(4) 0.027(3) 0.010(3) 0.005(2) 0.005(3)
C11 0.017(3) 0.026(3) 0.016(3) 0.000(2) 0.003(2) -0.003(2)
C9 0.016(3) 0.039(4) 0.019(3) 0.007(3) -0.001(2) -0.001(3)
N1 0.016(2) 0.031(3) 0.028(3) 0.006(2) 0.004(2) -0.002(2)
C29 0.011(3) 0.029(3) 0.026(3) 0.001(3) 0.000(2) 0.000(2)
C23 0.019(3) 0.028(3) 0.027(3) 0.003(3) 0.001(2) -0.003(2)
C43 0.012(3) 0.029(3) 0.024(3) -0.008(3) 0.001(2) 0.000(2)
C6 0.019(3) 0.031(3) 0.033(4) 0.011(3) 0.004(3) -0.004(3)
C22 0.030(4) 0.034(4) 0.045(4) 0.014(3) 0.009(3) -0.006(3)
C24 0.027(3) 0.031(3) 0.024(3) -0.001(3) 0.007(3) 0.004(3)
C19 0.023(3) 0.054(5) 0.044(5) 0.030(4) 0.001(3) -0.003(3)
C42 0.014(3) 0.033(3) 0.022(3) -0.005(3) 0.000(2) 0.001(2)
C15 0.026(3) 0.046(4) 0.024(3) 0.007(3) 0.001(3) 0.012(3)
C3 0.019(3) 0.034(4) 0.027(3) 0.011(3) 0.001(2) -0.003(3)
C12 0.013(3) 0.026(3) 0.022(3) 0.005(2) 0.002(2) 0.000(2)
C40 0.019(3) 0.035(4) 0.028(4) -0.005(3) 0.003(3) 0.004(3)
C8 0.017(3) 0.036(4) 0.019(3) 0.008(3) -0.003(2) -0.003(3)
C13 0.018(3) 0.027(3) 0.029(3) 0.004(3) 0.004(2) 0.003(2)
C25 0.025(3) 0.041(4) 0.031(4) 0.009(3) 0.009(3) 0.008(3)
C36 0.017(3) 0.044(4) 0.031(4) 0.006(3) 0.007(3) 0.004(3)
C21 0.031(4) 0.047(5) 0.048(5) 0.021(4) 0.006(3) -0.004(3)
C5 0.017(3) 0.045(4) 0.031(4) 0.016(3) 0.002(3) 0.001(3)
C20 0.038(4) 0.054(5) 0.047(5) 0.028(4) 0.004(4) 0.002(4)
C35 0.028(3) 0.046(4) 0.027(4) 0.005(3) 0.010(3) 0.014(3)
C39 0.017(3) 0.039(4) 0.037(4) -0.011(3) 0.005(3) 0.000(3)
Ce1 0.01426(17) 0.0290(2) 0.01901(19) 0.00127(14) -0.00040(13) -0.00496(13)
N3 0.011(2) 0.031(3) 0.023(3) 0.006(2) 0.0033(19) 0.003(2)
C44 0.015(3) 0.034(4) 0.022(3) 0.001(3) -0.001(2) -0.006(2)
C2 0.013(3) 0.037(4) 0.030(4) 0.010(3) -0.005(2) 0.000(3)
C18 0.019(3) 0.034(4) 0.031(4) 0.009(3) 0.003(3) -0.005(3)
C31 0.014(3) 0.035(3) 0.020(3) 0.002(3) 0.004(2) 0.000(2)
C38 0.013(3) 0.027(3) 0.028(3) -0.002(3) 0.000(2) -0.004(2)
C30 0.017(3) 0.027(3) 0.020(3) -0.002(3) -0.001(2) 0.001(2)
C34 0.019(3) 0.043(4) 0.021(3) 0.004(3) 0.006(2) 0.004(3)
C17 0.014(3) 0.027(3) 0.017(3) 0.000(2) 0.003(2) -0.001(2)
C33 0.013(3) 0.028(3) 0.025(3) 0.005(3) 0.001(2) 0.000(2)
C14 0.032(4) 0.039(4) 0.041(4) 0.017(3) 0.012(3) 0.009(3)
O6 0.084(4) 0.101(4) 0.048(2) 0.019(3) 0.003(3) 0.015(3)
O10 0.027(2) 0.030(2) 0.035(3) 0.004(2) 0.011(2) 0.007(2)
O7 0.063(4) 0.044(3) 0.030(3) 0.016(2) 0.013(3) 0.009(3)
O8 0.028(3) 0.042(3) 0.039(3) 0.014(2) 0.013(2) 0.010(2)
O9 0.029(3) 0.067(4) 0.100(5) 0.064(4) 0.013(3) 0.007(3)
O5 0.113(3) 0.108(2) 0.116(3) 0.0311(18) 0.0340(18) 0.0340(18)
N8 0.018(3) 0.034(3) 0.038(3) 0.008(3) 0.001(2) -0.005(2)
N7 0.025(3) 0.073(4) 0.027(3) 0.007(2) -0.005(2) -0.024(2)
O14 0.075(5) 0.074(5) 0.101(4) 0.043(4) 0.051(4) 0.026(4)
O11 0.021(3) 0.095(5) 0.050(4) 0.018(3) 0.015(2) 0.015(3)
O12 0.034(3) 0.127(7) 0.055(4) -0.003(4) 0.028(3) 0.021(4)
N9 0.039(4) 0.061(5) 0.042(3) -0.012(4) 0.010(3) 0.002(4)
O13 0.084(4) 0.101(4) 0.048(2) 0.019(3) 0.003(3) 0.015(3)
N10 0.126(4) 0.126(4) 0.125(4) 0.0390(19) 0.0393(17) 0.0265(17)
O15 0.113(3) 0.108(2) 0.116(3) 0.0311(18) 0.0340(18) 0.0340(18)
O16 0.168(4) 0.170(4) 0.159(4) 0.060(2) 0.037(2) 0.039(2)

loop_
_atom_type_symbol
_atom_type_description
_atom_type_scat_dispersion_real
_atom_type_scat_dispersion_imag
_atom_type_scat_source
C C 0.0033 0.0016 'International Tables Vol C Tables 4.2.6.8 and 6.1.1.4'
H H 0.0000 0.0000 'International Tables Vol C Tables 4.2.6.8 and 6.1.1.4'
Ce Ce -0.2486 2.6331 'International Tables Vol C Tables 4.2.6.8 and 6.1.1.4'
N N 0.0061 0.0033 'International Tables Vol C Tables 4.2.6.8 and 6.1.1.4'
O O 0.0106 0.0060 'International Tables Vol C Tables 4.2.6.8 and 6.1.1.4'
Ru Ru -1.2594 0.8363 'International Tables Vol C Tables 4.2.6.8 and 6.1.1.4'

loop_
_geom_angle_atom_site_label_1
_geom_angle_atom_site_label_2
_geom_angle_atom_site_label_3
_geom_angle
_geom_angle_site_symmetry_1
_geom_angle_site_symmetry_3
_geom_angle_publ_flag
N2 Ru02 N5 176.2(2) . . ?
N2 Ru02 N4 98.5(2) . . ?
N5 Ru02 N4 78.5(2) . . ?
N2 Ru02 N3 78.3(2) . . ?
N5 Ru02 N3 99.5(2) . . ?
N4 Ru02 N3 91.6(2) . . ?
N2 Ru02 N6 104.1(2) . . ?
N5 Ru02 N6 79.0(2) . . ?
N4 Ru02 N6 157.44(19) . . ?
N3 Ru02 N6 93.3(2) . . ?
N2 Ru02 N1 79.2(2) . . ?
N5 Ru02 N1 103.3(2) . . ?
N4 Ru02 N1 95.6(2) . . ?
N3 Ru02 N1 157.1(2) . . ?
N6 Ru02 N1 88.4(2) . . ?
C28 N5 C32 121.6(5) . . ?
C28 N5 Ru02 118.6(4) . . ?
C32 N5 Ru02 119.6(4) . . ?
C44 O3 Ce1 92.4(4) . 1_344 ?
C44 O4 Ce1 92.0(4) . 1_344 ?
C1 O2 Ce1 91.5(4) . . ?
C10 N2 C9 121.0(5) . . ?
C10 N2 Ru02 119.9(4) . . ?
C9 N2 Ru02 118.4(4) . . ?
C1 O1 Ce1 94.1(4) . . ?
C23 N6 C27 117.3(5) . . ?
C23 N6 Ru02 128.3(4) . . ?
C27 N6 Ru02 114.3(4) . . ?
C37 N4 C33 116.8(6) . . ?
C37 N4 Ru02 128.0(4) . . ?
C33 N4 Ru02 115.2(4) . . ?
N5 C28 C29 119.9(6) . . ?
N5 C28 C27 112.9(5) . . ?
C29 C28 C27 127.2(6) . . ?
C6 C7 C2 119.4(5) . . ?
C6 C7 C1 119.7(6) . . ?
C2 C7 C1 120.9(6) . . ?
C42 C41 C40 118.4(6) . . ?
C42 C41 C44 121.2(6) . . ?
C40 C41 C44 120.4(6) . . ?
N5 C32 C31 119.8(6) . . ?
N5 C32 C33 111.8(5) . . ?
C31 C32 C33 128.4(6) . . ?
N3 C16 C15 121.7(6) . . ?
O2 C1 O1 121.9(6) . . ?
O2 C1 C7 118.6(6) . . ?
O1 C1 C7 119.4(6) . . ?
O2 C1 Ce1 62.6(3) . . ?
O1 C1 Ce1 59.9(3) . . ?
C7 C1 Ce1 171.9(4) . . ?
C3 C4 C5 117.8(6) . . ?
C3 C4 C12 120.0(6) . . ?
C5 C4 C12 122.1(6) . . ?
C25 C26 C27 118.8(6) . . ?
N6 C27 C26 121.9(6) . . ?
N6 C27 C28 115.1(5) . . ?
C26 C27 C28 122.9(5) . . ?
N2 C10 C11 120.9(6) . . ?
N2 C10 C17 112.3(5) . . ?
C11 C10 C17 126.8(6) . . ?
N4 C37 C36 122.7(6) . . ?
C10 C11 C12 120.3(6) . . ?
N2 C9 C8 119.9(6) . . ?
N2 C9 C18 113.0(5) . . ?
C8 C9 C18 127.1(6) . . ?
C22 N1 C18 118.2(6) . . ?
C22 N1 Ru02 128.2(5) . . ?
C18 N1 Ru02 113.3(4) . . ?
C28 C29 C30 119.9(6) . . ?
N6 C23 C24 124.0(6) . . ?
C38 C43 C42 121.4(6) . . ?
C7 C6 C5 120.2(6) . . ?
N1 C22 C21 123.0(7) . . ?
C23 C24 C25 117.6(6) . . ?
C18 C19 C20 118.2(7) . . ?
C41 C42 C43 120.7(6) . . ?
C16 C15 C14 121.2(6) . . ?
C4 C3 C2 120.4(6) . . ?
C11 C12 C8 117.0(5) . . ?
C11 C12 C4 121.1(6) . . ?
C8 C12 C4 121.9(5) . . ?
C39 C40 C41 121.3(6) . . ?
C9 C8 C12 120.8(6) . . ?
C14 C13 C17 120.1(6) . . ?
C26 C25 C24 120.4(6) . . ?
C35 C36 C37 120.4(6) . . ?
C20 C21 C22 120.6(7) . . ?
C6 C5 C4 121.3(6) . . ?
C21 C20 C19 118.7(7) . . ?
C36 C35 C34 119.1(6) . . ?
C40 C39 C38 120.1(6) . . ?
O1 Ce1 O14 133.9(2) . . ?
O1 Ce1 O11 87.71(19) . . ?
O14 Ce1 O11 72.1(2) . . ?
O1 Ce1 O4 140.89(17) . 1_766 ?
O14 Ce1 O4 76.0(2) . 1_766 ?
O11 Ce1 O4 78.30(18) . 1_766 ?
O1 Ce1 O3 143.08(17) . 1_766 ?
O14 Ce1 O3 77.0(2) . 1_766 ?
O11 Ce1 O3 126.03(17) . 1_766 ?
O4 Ce1 O3 51.51(14) 1_766 1_766 ?
O1 Ce1 O2 51.73(15) . . ?
O14 Ce1 O2 83.1(2) . . ?
O11 Ce1 O2 77.6(2) . . ?
O4 Ce1 O2 151.94(17) 1_766 . ?
O3 Ce1 O2 140.60(17) 1_766 . ?
O1 Ce1 O8 78.93(16) . . ?
O14 Ce1 O8 147.0(2) . . ?
O11 Ce1 O8 120.12(19) . . ?
O4 Ce1 O8 77.12(16) 1_766 . ?
O3 Ce1 O8 71.36(16) 1_766 . ?
O2 Ce1 O8 128.07(16) . . ?
O1 Ce1 O10 69.18(16) . . ?
O14 Ce1 O10 135.57(19) . . ?
O11 Ce1 O10 72.04(19) . . ?
O4 Ce1 O10 71.78(15) 1_766 . ?
O3 Ce1 O10 104.35(16) 1_766 . ?
O2 Ce1 O10 113.57(15) . . ?
O8 Ce1 O10 48.55(15) . . ?
O1 Ce1 O6 74.3(2) . . ?
O14 Ce1 O6 112.5(2) . . ?
O11 Ce1 O6 158.8(2) . . ?
O4 Ce1 O6 122.8(2) 1_766 . ?
O3 Ce1 O6 74.5(2) 1_766 . ?
O2 Ce1 O6 82.4(2) . . ?
O8 Ce1 O6 68.0(2) . . ?
O10 Ce1 O6 110.5(2) . . ?
O1 Ce1 O7 101.00(18) . . ?
O14 Ce1 O7 65.75(18) . . ?
O11 Ce1 O7 128.8(2) . . ?
O4 Ce1 O7 116.28(16) 1_766 . ?
O3 Ce1 O7 70.99(17) 1_766 . ?
O2 Ce1 O7 69.87(18) . . ?
O8 Ce1 O7 111.04(16) . . ?
O10 Ce1 O7 157.76(15) . . ?
O6 Ce1 O7 47.4(2) . . ?
O1 Ce1 C1 25.98(18) . . ?
O14 Ce1 C1 108.2(2) . . ?
O11 Ce1 C1 79.92(19) . . ?
O4 Ce1 C1 155.27(16) 1_766 . ?
O3 Ce1 C1 152.86(17) 1_766 . ?
O2 Ce1 C1 25.89(17) . . ?
O8 Ce1 C1 104.28(18) . . ?
O10 Ce1 C1 90.45(17) . . ?
O6 Ce1 C1 79.0(2) . . ?
O7 Ce1 C1 86.65(18) . . ?
O1 Ce1 C44 152.98(18) . 1_766 ?
O14 Ce1 C44 73.0(2) . 1_766 ?
O11 Ce1 C44 101.57(19) . 1_766 ?
O4 Ce1 C44 25.76(17) 1_766 1_766 ?
O3 Ce1 C44 25.89(17) 1_766 1_766 ?
O2 Ce1 C44 154.90(17) . 1_766 ?
O8 Ce1 C44 74.45(17) . 1_766 ?
O10 Ce1 C44 89.41(18) . 1_766 ?
O6 Ce1 C44 99.5(2) . 1_766 ?
O7 Ce1 C44 92.87(19) . 1_766 ?
C1 Ce1 C44 178.38(19) . 1_766 ?
C16 N3 C17 118.7(6) . . ?
C16 N3 Ru02 127.4(4) . . ?
C17 N3 Ru02 113.9(4) . . ?
O4 C44 O3 123.4(6) . . ?
O4 C44 C41 117.4(6) . . ?
O3 C44 C41 119.2(6) . . ?
O4 C44 Ce1 62.2(3) . 1_344 ?
O3 C44 Ce1 61.7(3) . 1_344 ?
C41 C44 Ce1 172.8(5) . 1_344 ?
C3 C2 C7 120.8(6) . . ?
N1 C18 C19 121.3(6) . . ?
N1 C18 C9 115.2(6) . . ?
C19 C18 C9 123.5(6) . . ?
C30 C31 C32 121.0(6) . . ?
C43 C38 C39 118.0(6) . . ?
C43 C38 C30 120.4(6) . . ?
C39 C38 C30 121.6(6) . . ?
C31 C30 C29 117.7(5) . . ?
C31 C30 C38 123.2(6) . . ?
C29 C30 C38 119.0(6) . . ?
C35 C34 C33 118.1(6) . . ?
N3 C17 C13 121.3(6) . . ?
N3 C17 C10 114.9(5) . . ?
C13 C17 C10 123.8(5) . . ?
N4 C33 C34 122.9(6) . . ?
N4 C33 C32 114.8(5) . . ?
C34 C33 C32 122.3(5) . . ?
C13 C14 C15 117.0(7) . . ?
N7 O6 Ce1 98.5(5) . . ?
N8 O10 Ce1 97.2(4) . . ?
N7 O7 Ce1 97.6(5) . . ?
N8 O8 Ce1 97.2(4) . . ?
O9 N8 O10 120.2(6) . . ?
O9 N8 O8 122.8(6) . . ?
O10 N8 O8 117.0(6) . . ?
O5 N7 O7 122.6(9) . . ?
O5 N7 O6 121.0(8) . . ?
O7 N7 O6 116.4(8) . . ?
N10 O14 Ce1 134.3(7) . . ?
N9 O11 Ce1 131.4(5) . . ?
O13 N9 O11 112.1(8) . . ?
O13 N9 O12 113.9(8) . . ?
O11 N9 O12 131.4(8) . . ?
O14 N10 O16 125.3(9) . . ?
O14 N10 O15 118.1(8) . . ?
O16 N10 O15 114.8(8) . . ?

loop_
_geom_bond_atom_site_label_1
_geom_bond_atom_site_label_2
_geom_bond_distance
_geom_bond_site_symmetry_2
_geom_bond_publ_flag
Ru02 N2 1.974(5) . ?
Ru02 N5 1.984(5) . ?
Ru02 N4 2.062(5) . ?
Ru02 N3 2.075(5) . ?
Ru02 N6 2.062(5) . ?
Ru02 N1 2.068(6) . ?
N5 C28 1.363(8) . ?
N5 C32 1.351(8) . ?
O3 C44 1.262(8) . ?
O3 Ce1 2.546(4) 1_344 ?
O4 C44 1.256(8) . ?
O4 Ce1 2.557(4) 1_344 ?
O2 C1 1.256(8) . ?
O2 Ce1 2.553(5) . ?
N2 C10 1.338(8) . ?
N2 C9 1.346(8) . ?
O1 C1 1.263(8) . ?
O1 Ce1 2.493(5) . ?
N6 C23 1.343(8) . ?
N6 C27 1.373(7) . ?
N4 C37 1.358(7) . ?
N4 C33 1.351(7) . ?
C28 C29 1.372(8) . ?
C28 C27 1.462(8) . ?
C7 C6 1.358(9) . ?
C7 C2 1.394(9) . ?
C7 C1 1.513(8) . ?
C41 C42 1.372(9) . ?
C41 C40 1.405(9) . ?
C41 C44 1.504(8) . ?
C32 C31 1.379(8) . ?
C32 C33 1.490(8) . ?
C16 N3 1.348(8) . ?
C16 C15 1.347(10) . ?
C1 Ce1 2.875(6) . ?
C4 C3 1.388(8) . ?
C4 C5 1.399(9) . ?
C4 C12 1.489(8) . ?
C26 C25 1.373(9) . ?
C26 C27 1.383(9) . ?
C10 C11 1.368(8) . ?
C10 C17 1.470(8) . ?
C37 C36 1.367(9) . ?
C11 C12 1.400(8) . ?
C9 C8 1.380(8) . ?
C9 C18 1.459(9) . ?
N1 C22 1.341(8) . ?
N1 C18 1.366(8) . ?
C29 C30 1.423(9) . ?
C23 C24 1.376(9) . ?
C43 C38 1.386(8) . ?
C43 C42 1.385(8) . ?
C6 C5 1.381(8) . ?
C22 C21 1.378(11) . ?
C24 C25 1.390(9) . ?
C19 C18 1.408(10) . ?
C19 C20 1.425(10) . ?
C15 C14 1.399(10) . ?
C3 C2 1.378(8) . ?
C12 C8 1.392(9) . ?
C40 C39 1.370(9) . ?
C13 C14 1.391(9) . ?
C13 C17 1.373(9) . ?
C36 C35 1.343(9) . ?
C21 C20 1.347(10) . ?
C35 C34 1.401(9) . ?
C39 C38 1.409(9) . ?
Ce1 O14 2.508(7) . ?
Ce1 O11 2.499(6) . ?
Ce1 O8 2.627(5) . ?
Ce1 O10 2.628(5) . ?
Ce1 O6 2.670(8) . ?
Ce1 O7 2.711(6) . ?
Ce1 C44 2.888(6) 1_766 ?
N3 C17 1.369(7) . ?
C31 C30 1.382(8) . ?
C38 C30 1.468(8) . ?
C34 C33 1.387(9) . ?
O6 N7 1.291(10) . ?
O10 N8 1.266(7) . ?
O7 N7 1.252(8) . ?
O8 N8 1.268(7) . ?
O9 N8 1.221(8) . ?
O5 N7 1.217(11) . ?
O14 N10 1.224(8) . ?
O11 N9 1.189(9) . ?
O12 N9 1.210(9) . ?
N9 O13 1.129(9) . ?
N10 O16 1.268(8) . ?
N10 O15 1.276(8) . ?
